data_2225301
loop_
_publ_author_name
'Stibrany, Robert T.'
'Potenza, Joseph A.'

_publ_section_title
;
 (<i>E</i>)-1,2-Bis(1-propyl-5,6-dimethyl-1<i>H</i>-benzimidazol-2-yl)ethene
;
_journal_coeditor_code JH2128
_journal_issue 3
_journal_name_full 'Acta Crystallographica Section E'
_journal_page_first o585
_journal_paper_doi 10.1107/S1600536810003405
_journal_volume 66
_journal_year 2010
_chemical_formula_iupac 'C26 H32 N4'
_chemical_formula_moiety 'C26 H32 N4'
_chemical_formula_sum 'C26 H32 N4'
_chemical_formula_weight 400.56
_chemical_name_systematic
;
(<i>E</i>)-1,2-Bis(1-propyl-5,6-dimethyl-1<i>H</i>-benzimidazol-2-yl)ethene
;
_space_group_IT_number 14
_symmetry_cell_setting monoclinic
_symmetry_space_group_name_Hall '-P 2yn'
_symmetry_space_group_name_H-M 'P 1 21/n 1'
_atom_sites_solution_hydrogens geom
_atom_sites_solution_primary direct
_atom_sites_solution_secondary difmap
_audit_creation_method SHELXL-97
_cell_angle_alpha 90.00
_cell_angle_beta 100.284(2)
_cell_angle_gamma 90.00
_cell_formula_units_Z 4
_cell_length_a 12.7822(15)
_cell_length_b 10.4802(12)
_cell_length_c 16.5944(19)
_cell_measurement_reflns_used 953
_cell_measurement_temperature 100.0(10)
_cell_measurement_theta_max 25.60
_cell_measurement_theta_min 2.31
_cell_volume 2187.3(4)
_computing_cell_refinement 'SAINT-Plus (Bruker, 2000)'
_computing_data_collection 'SMART (Bruker, 2000)'
_computing_data_reduction 'SAINT-Plus (Bruker, 2000)'
_computing_molecular_graphics 'ORTEPIII (Burnett & Johnson, 1996) and ORTEP-32 (Farrugia, 1997)'
_computing_publication_material 'SHELXTL (Sheldrick, 2008) and PLATON (Spek, 2009)'
_computing_structure_refinement 'SHELXL97 (Sheldrick, 2008)'
_computing_structure_solution 'SHELXS97 (Sheldrick, 2008)'
_diffrn_ambient_temperature 100.0(10)
_diffrn_measured_fraction_theta_full 0.998
_diffrn_measured_fraction_theta_max 0.998
_diffrn_measurement_device_type 'Bruker SMART CCD area-detector diffractometer'
_diffrn_measurement_method '\f and \w scans'
_diffrn_radiation_monochromator graphite
_diffrn_radiation_source 'fine-focus sealed tube'
_diffrn_radiation_type MoK\a
_diffrn_radiation_wavelength 0.71073
_diffrn_reflns_av_R_equivalents 0.0412
_diffrn_reflns_av_sigmaI/netI 0.0302
_diffrn_reflns_limit_h_max 15
_diffrn_reflns_limit_h_min -15
_diffrn_reflns_limit_k_max 12
_diffrn_reflns_limit_k_min -12
_diffrn_reflns_limit_l_max 20
_diffrn_reflns_limit_l_min -20
_diffrn_reflns_number 20415
_diffrn_reflns_theta_full 26.09
_diffrn_reflns_theta_max 26.09
_diffrn_reflns_theta_min 1.86
_diffrn_standards_number 0
_exptl_absorpt_coefficient_mu 0.073
_exptl_absorpt_correction_T_max 1.00
_exptl_absorpt_correction_T_min 0.795
_exptl_absorpt_correction_type multi-scan
_exptl_absorpt_process_details '(SADABS; Blessing, 1995)'
_exptl_crystal_colour yellow
_exptl_crystal_density_diffrn 1.216
_exptl_crystal_density_method 'not measured'
_exptl_crystal_description plate
_exptl_crystal_F_000 864
_exptl_crystal_size_max 0.32
_exptl_crystal_size_mid 0.28
_exptl_crystal_size_min 0.11
_refine_diff_density_max 0.343
_refine_diff_density_min -0.181
_refine_ls_extinction_method none
_refine_ls_goodness_of_fit_ref 1.000
_refine_ls_hydrogen_treatment constr
_refine_ls_matrix_type full
_refine_ls_number_parameters 277
_refine_ls_number_reflns 4324
_refine_ls_number_restraints 0
_refine_ls_restrained_S_all 1.000
_refine_ls_R_factor_all 0.0706
_refine_ls_R_factor_gt 0.0565
_refine_ls_shift/su_max 0.000
_refine_ls_shift/su_mean 0.000
_refine_ls_structure_factor_coef Fsqd
_refine_ls_weighting_details 'calc w=1/[\s^2^(Fo^2^)+(0.0900P)^2^+1.0710P] where P=(Fo^2^+2Fc^2^)/3'
_refine_ls_weighting_scheme calc
_refine_ls_wR_factor_gt 0.1424
_refine_ls_wR_factor_ref 0.1514
_reflns_number_gt 3596
_reflns_number_total 4324
_reflns_threshold_expression I>2\s(I)
_cod_data_source_file jh2128.cif
_cod_data_source_block I
_cod_depositor_comments
;
The following automatic conversions were performed:
'_symmetry_cell_setting' value 'Monoclinic' changed to 'monoclinic'
according to '/home/saulius/struct/CIF-dictionaries/cif_core.dic'
dictionary named 'cif_core.dic' version 2.4.1 from 2010-06-29.

Automatic conversion script
Id: cif_fix_enum 1527 2010-12-29 10:47:43Z saulius 

The following automatic conversions were performed:

'_symmetry_cell_setting' value 'Monoclinic' changed to 'monoclinic'
according to /home/saulius/struct/CIF-dictionaries/cif_core.dic
dictionary named 'cif_core.dic' version 2.4.1 from 2010-06-29.

Automatic conversion script
Id: cif_fix_values 1715 2011-07-08 13:25:40Z adriana 
;
_cod_original_sg_symbol_H-M 'P 21/n'
_cod_database_code 2225301
_cod_database_fobs_code 2225301

loop_
_symmetry_equiv_pos_as_xyz
'x, y, z'
'-x+1/2, y+1/2, -z+1/2'
'-x, -y, -z'
'x-1/2, -y-1/2, z-1/2'

loop_
_atom_site_type_symbol
_atom_site_label
_atom_site_fract_x
_atom_site_fract_y
_atom_site_fract_z
_atom_site_U_iso_or_equiv
_atom_site_adp_type
_atom_site_calc_flag
_atom_site_refinement_flags
_atom_site_occupancy
_atom_site_disorder_assembly
_atom_site_disorder_group
N N23 -0.03575(12) 0.86314(15) 0.21188(9) 0.0185(4) Uani d . 1 . .
N N13 0.04680(12) 0.38211(15) 0.29290(9) 0.0184(4) Uani d . 1 . .
C C13 0.12082(14) 0.28848(18) 0.32073(10) 0.0162(4) Uani d . 1 . .
N N11 0.20831(12) 0.47168(14) 0.32962(9) 0.0164(3) Uani d . 1 . .
N N21 -0.19800(12) 0.77194(14) 0.18947(9) 0.0164(3) Uani d . 1 . .
C C16 0.29931(14) 0.13963(18) 0.38184(11) 0.0179(4) Uani d . 1 . .
C C24 -0.10049(14) 1.08026(18) 0.15724(11) 0.0188(4) Uani d . 1 . .
H H24 -0.0327 1.1202 0.1677 0.023 Uiso calc R 1 . .
C C11 0.22163(14) 0.34258(17) 0.34411(10) 0.0154(4) Uani d . 1 . .
C C21 -0.21246(14) 0.89625(18) 0.16303(10) 0.0168(4) Uani d . 1 . .
C C26 -0.29142(15) 1.08870(18) 0.10388(11) 0.0187(4) Uani d . 1 . .
C C17 0.31163(14) 0.27017(18) 0.37496(11) 0.0182(4) Uani d . 1 . .
H H17 0.3792 0.3093 0.3907 0.022 Uiso calc R 1 . .
C C23 -0.11131(14) 0.95179(18) 0.17796(10) 0.0170(4) Uani d . 1 . .
C C15 0.19728(14) 0.08225(18) 0.35742(10) 0.0175(4) Uani d . 1 . .
C C14 0.10936(14) 0.15596(18) 0.32759(11) 0.0179(4) Uani d . 1 . .
H H14 0.0416 0.1172 0.3118 0.021 Uiso calc R 1 . .
C C25 -0.18941(15) 1.14824(18) 0.12140(11) 0.0191(4) Uani d . 1 . .
C C12 0.10150(14) 0.49004(17) 0.29953(11) 0.0164(4) Uani d . 1 . .
C C22 -0.09024(14) 0.75650(18) 0.21683(11) 0.0167(4) Uani d . 1 . .
C C27 -0.30311(14) 0.96279(18) 0.12593(11) 0.0180(4) Uani d . 1 . .
H H27 -0.3709 0.9227 0.1161 0.022 Uiso calc R 1 . .
C C2 -0.04547(15) 0.63331(18) 0.24519(11) 0.0186(4) Uani d . 1 . .
H H2 -0.0918 0.5619 0.2418 0.022 Uiso calc R 1 . .
C C1 0.05794(14) 0.61551(18) 0.27588(11) 0.0178(4) Uani d . 1 . .
H H1 0.1042 0.6872 0.2824 0.021 Uiso calc R 1 . .
C C19 0.39431(15) 0.05820(19) 0.41661(12) 0.0221(4) Uani d . 1 . .
H H19A 0.4580 0.1119 0.4284 0.033 Uiso calc R 1 . .
H H19B 0.4045 -0.0075 0.3767 0.033 Uiso calc R 1 . .
H H19C 0.3821 0.0174 0.4673 0.033 Uiso calc R 1 . .
C C18 0.18662(16) -0.06113(18) 0.36216(12) 0.0228(4) Uani d . 1 . .
H H18A 0.1118 -0.0852 0.3457 0.034 Uiso calc R 1 . .
H H18B 0.2125 -0.0895 0.4185 0.034 Uiso calc R 1 . .
H H18C 0.2288 -0.1016 0.3254 0.034 Uiso calc R 1 . .
C C28 -0.17841(16) 1.28882(19) 0.10451(13) 0.0251(5) Uani d . 1 . .
H H28A -0.1030 1.3123 0.1150 0.038 Uiso calc R 1 . .
H H28B -0.2161 1.3385 0.1404 0.038 Uiso calc R 1 . .
H H28C -0.2090 1.3068 0.0472 0.038 Uiso calc R 1 . .
C C29 -0.38687(16) 1.1613(2) 0.06029(12) 0.0250(5) Uani d . 1 . .
H H29A -0.4496 1.1060 0.0533 0.037 Uiso calc R 1 . .
H H29B -0.3741 1.1888 0.0065 0.037 Uiso calc R 1 . .
H H29C -0.3989 1.2362 0.0928 0.037 Uiso calc R 1 . .
C C6 -0.28135(14) 0.67505(18) 0.17675(11) 0.0175(4) Uani d . 1 . .
H H6A -0.3499 0.7144 0.1829 0.021 Uiso calc R 1 . .
H H6B -0.2645 0.6078 0.2190 0.021 Uiso calc R 1 . .
C C3 0.29247(14) 0.56624(17) 0.35368(11) 0.0167(4) Uani d . 1 . .
H H3A 0.2768 0.6433 0.3192 0.020 Uiso calc R 1 . .
H H3B 0.3611 0.5308 0.3443 0.020 Uiso calc R 1 . .
C C4 0.30192(15) 0.60307(19) 0.44332(11) 0.0210(4) Uani d . 1 . .
H H4A 0.2370 0.6497 0.4509 0.025 Uiso calc R 1 . .
H H4B 0.3067 0.5246 0.4770 0.025 Uiso calc R 1 . .
C C5 0.39858(16) 0.6861(2) 0.47298(12) 0.0248(4) Uani d . 1 . .
H H5A 0.4634 0.6375 0.4703 0.037 Uiso calc R 1 . .
H H5B 0.3986 0.7124 0.5297 0.037 Uiso calc R 1 . .
H H5C 0.3961 0.7618 0.4381 0.037 Uiso calc R 1 . .
C C7 -0.29199(15) 0.61516(19) 0.09218(12) 0.0222(4) Uani d . 1 . .
H H7A -0.3002 0.6833 0.0502 0.027 Uiso calc R 1 . .
H H7B -0.2265 0.5669 0.0884 0.027 Uiso calc R 1 . .
C C8 -0.38697(17) 0.5262(2) 0.07528(14) 0.0312(5) Uani d . 1 . .
H H8A -0.3838 0.4657 0.1207 0.047 Uiso calc R 1 . .
H H8B -0.3858 0.4793 0.0244 0.047 Uiso calc R 1 . .
H H8C -0.4527 0.5761 0.0699 0.047 Uiso calc R 1 . .

loop_
_atom_site_aniso_label
_atom_site_aniso_U_11
_atom_site_aniso_U_22
_atom_site_aniso_U_33
_atom_site_aniso_U_12
_atom_site_aniso_U_13
_atom_site_aniso_U_23
N23 0.0164(8) 0.0184(8) 0.0205(8) 0.0018(6) 0.0026(6) 0.0001(6)
N13 0.0171(8) 0.0177(8) 0.0194(8) 0.0012(6) 0.0008(6) 0.0012(6)
C13 0.0158(9) 0.0196(10) 0.0134(8) 0.0000(7) 0.0030(7) -0.0004(7)
N11 0.0164(8) 0.0155(8) 0.0169(7) -0.0006(6) 0.0017(6) -0.0001(6)
N21 0.0160(8) 0.0153(8) 0.0179(7) 0.0006(6) 0.0028(6) 0.0006(6)
C16 0.0191(9) 0.0193(10) 0.0150(8) 0.0041(7) 0.0023(7) 0.0000(7)
C24 0.0178(9) 0.0186(10) 0.0207(9) -0.0016(7) 0.0053(7) -0.0018(7)
C11 0.0188(9) 0.0137(9) 0.0138(8) -0.0003(7) 0.0035(7) -0.0004(7)
C21 0.0200(9) 0.0172(9) 0.0131(8) 0.0006(7) 0.0027(7) -0.0020(7)
C26 0.0204(10) 0.0193(10) 0.0163(9) 0.0032(8) 0.0032(7) -0.0013(7)
C17 0.0153(9) 0.0203(10) 0.0184(9) -0.0006(7) 0.0012(7) -0.0006(7)
C23 0.0175(9) 0.0195(10) 0.0144(8) 0.0020(7) 0.0038(7) -0.0012(7)
C15 0.0226(10) 0.0161(9) 0.0137(8) -0.0021(7) 0.0028(7) 0.0005(7)
C14 0.0171(9) 0.0190(10) 0.0173(9) -0.0043(7) 0.0025(7) -0.0022(7)
C25 0.0247(10) 0.0178(10) 0.0160(9) 0.0014(8) 0.0070(7) 0.0002(7)
C12 0.0160(9) 0.0184(9) 0.0144(8) -0.0002(7) 0.0015(7) -0.0003(7)
C22 0.0169(9) 0.0181(9) 0.0149(8) 0.0013(7) 0.0025(7) -0.0014(7)
C27 0.0173(9) 0.0203(10) 0.0160(9) -0.0011(7) 0.0016(7) -0.0022(7)
C2 0.0196(10) 0.0186(10) 0.0183(9) -0.0011(7) 0.0056(7) -0.0003(7)
C1 0.0200(10) 0.0158(9) 0.0179(9) 0.0002(7) 0.0041(7) -0.0003(7)
C19 0.0214(10) 0.0190(10) 0.0244(10) 0.0032(8) 0.0004(8) 0.0024(8)
C18 0.0263(10) 0.0168(10) 0.0242(10) -0.0014(8) 0.0014(8) 0.0001(8)
C28 0.0267(11) 0.0204(11) 0.0284(10) 0.0008(8) 0.0056(8) 0.0039(8)
C29 0.0247(11) 0.0237(11) 0.0252(10) 0.0037(8) 0.0010(8) 0.0033(8)
C6 0.0154(9) 0.0172(9) 0.0198(9) -0.0013(7) 0.0029(7) 0.0016(7)
C3 0.0144(9) 0.0140(9) 0.0216(9) -0.0023(7) 0.0030(7) 0.0014(7)
C4 0.0226(10) 0.0190(10) 0.0221(10) -0.0033(8) 0.0056(8) -0.0007(8)
C5 0.0255(10) 0.0245(11) 0.0236(10) -0.0039(9) 0.0022(8) -0.0044(8)
C7 0.0245(10) 0.0189(10) 0.0226(10) 0.0014(8) 0.0028(8) -0.0011(8)
C8 0.0253(11) 0.0297(12) 0.0370(12) 0.0001(9) 0.0013(9) -0.0121(10)

loop_
_atom_type_symbol
_atom_type_description
_atom_type_scat_dispersion_real
_atom_type_scat_dispersion_imag
_atom_type_scat_source
C C 0.0033 0.0016 'International Tables Vol C Tables 4.2.6.8 and 6.1.1.4'
H H 0.0000 0.0000 'International Tables Vol C Tables 4.2.6.8 and 6.1.1.4'
N N 0.0061 0.0033 'International Tables Vol C Tables 4.2.6.8 and 6.1.1.4'

loop_
_geom_angle_atom_site_label_1
_geom_angle_atom_site_label_2
_geom_angle_atom_site_label_3
_geom_angle_site_symmetry_1
_geom_angle_site_symmetry_3
_geom_angle
_geom_angle_publ_flag
C22 N23 C23 . . 104.73(15) ?
C12 N13 C13 . . 104.98(15) ?
N13 C13 C11 . . 110.28(16) ?
N13 C13 C14 . . 130.83(17) ?
C11 C13 C14 . . 118.90(17) ?
C11 N11 C12 . . 106.44(15) ?
C11 N11 C3 . . 123.67(15) ?
C12 N11 C3 . . 129.41(15) ?
C21 N21 C22 . . 106.56(15) ?
C21 N21 C6 . . 124.01(15) ?
C22 N21 C6 . . 128.73(15) ?
C17 C16 C15 . . 120.30(17) ?
C17 C16 C19 . . 119.60(17) ?
C15 C16 C19 . . 120.09(17) ?
C25 C24 C23 . . 119.38(17) ?
C25 C24 H24 . . 120.3 ?
C23 C24 H24 . . 120.3 ?
N11 C11 C17 . . 131.66(17) ?
N11 C11 C13 . . 105.69(16) ?
C17 C11 C13 . . 122.65(17) ?
N21 C21 C27 . . 131.78(17) ?
N21 C21 C23 . . 105.66(15) ?
C27 C21 C23 . . 122.53(17) ?
C27 C26 C25 . . 120.02(17) ?
C27 C26 C29 . . 119.42(17) ?
C25 C26 C29 . . 120.55(17) ?
C16 C17 C11 . . 117.96(17) ?
C16 C17 H17 . . 121.0 ?
C11 C17 H17 . . 121.0 ?
N23 C23 C21 . . 110.38(16) ?
N23 C23 C24 . . 130.64(17) ?
C21 C23 C24 . . 118.97(17) ?
C14 C15 C16 . . 120.66(17) ?
C14 C15 C18 . . 119.97(17) ?
C16 C15 C18 . . 119.34(17) ?
C15 C14 C13 . . 119.53(17) ?
C15 C14 H14 . . 120.2 ?
C13 C14 H14 . . 120.2 ?
C24 C25 C26 . . 120.87(17) ?
C24 C25 C28 . . 119.06(17) ?
C26 C25 C28 . . 120.01(17) ?
N13 C12 N11 . . 112.60(16) ?
N13 C12 C1 . . 125.38(16) ?
N11 C12 C1 . . 121.99(16) ?
N23 C22 N21 . . 112.63(16) ?
N23 C22 C2 . . 125.90(16) ?
N21 C22 C2 . . 121.45(16) ?
C26 C27 C21 . . 118.16(17) ?
C26 C27 H27 . . 120.9 ?
C21 C27 H27 . . 120.9 ?
C1 C2 C22 . . 123.34(18) ?
C1 C2 H2 . . 118.3 ?
C22 C2 H2 . . 118.3 ?
C2 C1 C12 . . 122.13(18) ?
C2 C1 H1 . . 118.9 ?
C12 C1 H1 . . 118.9 ?
C16 C19 H19A . . 109.5 ?
C16 C19 H19B . . 109.5 ?
H19A C19 H19B . . 109.5 ?
C16 C19 H19C . . 109.5 ?
H19A C19 H19C . . 109.5 ?
H19B C19 H19C . . 109.5 ?
C15 C18 H18A . . 109.5 ?
C15 C18 H18B . . 109.5 ?
H18A C18 H18B . . 109.5 ?
C15 C18 H18C . . 109.5 ?
H18A C18 H18C . . 109.5 ?
H18B C18 H18C . . 109.5 ?
C25 C28 H28A . . 109.5 ?
C25 C28 H28B . . 109.5 ?
H28A C28 H28B . . 109.5 ?
C25 C28 H28C . . 109.5 ?
H28A C28 H28C . . 109.5 ?
H28B C28 H28C . . 109.5 ?
C26 C29 H29A . . 109.5 ?
C26 C29 H29B . . 109.5 ?
H29A C29 H29B . . 109.5 ?
C26 C29 H29C . . 109.5 ?
H29A C29 H29C . . 109.5 ?
H29B C29 H29C . . 109.5 ?
N21 C6 C7 . . 111.30(15) ?
N21 C6 H6A . . 109.4 ?
C7 C6 H6A . . 109.4 ?
N21 C6 H6B . . 109.4 ?
C7 C6 H6B . . 109.4 ?
H6A C6 H6B . . 108.0 ?
N11 C3 C4 . . 111.38(14) ?
N11 C3 H3A . . 109.4 ?
C4 C3 H3A . . 109.4 ?
N11 C3 H3B . . 109.4 ?
C4 C3 H3B . . 109.4 ?
H3A C3 H3B . . 108.0 ?
C5 C4 C3 . . 112.34(16) ?
C5 C4 H4A . . 109.1 ?
C3 C4 H4A . . 109.1 ?
C5 C4 H4B . . 109.1 ?
C3 C4 H4B . . 109.1 ?
H4A C4 H4B . . 107.9 ?
C4 C5 H5A . . 109.5 ?
C4 C5 H5B . . 109.5 ?
H5A C5 H5B . . 109.5 ?
C4 C5 H5C . . 109.5 ?
H5A C5 H5C . . 109.5 ?
H5B C5 H5C . . 109.5 ?
C8 C7 C6 . . 111.16(16) ?
C8 C7 H7A . . 109.4 ?
C6 C7 H7A . . 109.4 ?
C8 C7 H7B . . 109.4 ?
C6 C7 H7B . . 109.4 ?
H7A C7 H7B . . 108.0 ?
C7 C8 H8A . . 109.5 ?
C7 C8 H8B . . 109.5 ?
H8A C8 H8B . . 109.5 ?
C7 C8 H8C . . 109.5 ?
H8A C8 H8C . . 109.5 ?
H8B C8 H8C . . 109.5 ?

loop_
_geom_bond_atom_site_label_1
_geom_bond_atom_site_label_2
_geom_bond_site_symmetry_2
_geom_bond_distance
_geom_bond_publ_flag
N23 C22 . 1.327(2) ?
N23 C23 . 1.385(2) ?
N13 C12 . 1.324(2) ?
N13 C13 . 1.384(2) ?
C13 C11 . 1.398(2) ?
C13 C14 . 1.403(3) ?
N11 C11 . 1.379(2) ?
N11 C12 . 1.381(2) ?
N11 C3 . 1.465(2) ?
N21 C21 . 1.377(2) ?
N21 C22 . 1.381(2) ?
N21 C6 . 1.460(2) ?
C16 C17 . 1.384(3) ?
C16 C15 . 1.428(3) ?
C16 C19 . 1.512(3) ?
C24 C25 . 1.383(3) ?
C24 C23 . 1.403(3) ?
C24 H24 . 0.9500 ?
C11 C17 . 1.397(3) ?
C21 C27 . 1.397(3) ?
C21 C23 . 1.399(3) ?
C26 C27 . 1.385(3) ?
C26 C25 . 1.428(3) ?
C26 C29 . 1.508(3) ?
C17 H17 . 0.9500 ?
C15 C14 . 1.381(3) ?
C15 C18 . 1.512(3) ?
C14 H14 . 0.9500 ?
C25 C28 . 1.511(3) ?
C12 C1 . 1.454(3) ?
C22 C2 . 1.456(3) ?
C27 H27 . 0.9500 ?
C2 C1 . 1.342(3) ?
C2 H2 . 0.9500 ?
C1 H1 . 0.9500 ?
C19 H19A . 0.9800 ?
C19 H19B . 0.9800 ?
C19 H19C . 0.9800 ?
C18 H18A . 0.9800 ?
C18 H18B . 0.9800 ?
C18 H18C . 0.9800 ?
C28 H28A . 0.9800 ?
C28 H28B . 0.9800 ?
C28 H28C . 0.9800 ?
C29 H29A . 0.9800 ?
C29 H29B . 0.9800 ?
C29 H29C . 0.9800 ?
C6 C7 . 1.521(3) ?
C6 H6A . 0.9900 ?
C6 H6B . 0.9900 ?
C3 C4 . 1.521(3) ?
C3 H3A . 0.9900 ?
C3 H3B . 0.9900 ?
C4 C5 . 1.519(3) ?
C4 H4A . 0.9900 ?
C4 H4B . 0.9900 ?
C5 H5A . 0.9800 ?
C5 H5B . 0.9800 ?
C5 H5C . 0.9800 ?
C7 C8 . 1.517(3) ?
C7 H7A . 0.9900 ?
C7 H7B . 0.9900 ?
C8 H8A . 0.9800 ?
C8 H8B . 0.9800 ?
C8 H8C . 0.9800 ?

loop_
_geom_torsion_atom_site_label_1
_geom_torsion_atom_site_label_2
_geom_torsion_atom_site_label_3
_geom_torsion_atom_site_label_4
_geom_torsion_site_symmetry_1
_geom_torsion_site_symmetry_2
_geom_torsion_site_symmetry_3
_geom_torsion_site_symmetry_4
_geom_torsion
_geom_torsion_publ_flag
C12 N13 C13 C11 . . . . -0.16(19) ?
C12 N13 C13 C14 . . . . -179.65(18) ?
C12 N11 C11 C17 . . . . -179.41(18) ?
C3 N11 C11 C17 . . . . -6.7(3) ?
C12 N11 C11 C13 . . . . 0.71(18) ?
C3 N11 C11 C13 . . . . 173.39(15) ?
N13 C13 C11 N11 . . . . -0.36(19) ?
C14 C13 C11 N11 . . . . 179.20(15) ?
N13 C13 C11 C17 . . . . 179.75(16) ?
C14 C13 C11 C17 . . . . -0.7(3) ?
C22 N21 C21 C27 . . . . 176.43(18) ?
C6 N21 C21 C27 . . . . 5.3(3) ?
C22 N21 C21 C23 . . . . -1.54(18) ?
C6 N21 C21 C23 . . . . -172.65(15) ?
C15 C16 C17 C11 . . . . 0.4(3) ?
C19 C16 C17 C11 . . . . -178.72(16) ?
N11 C11 C17 C16 . . . . -179.49(18) ?
C13 C11 C17 C16 . . . . 0.4(3) ?
C22 N23 C23 C21 . . . . 0.30(19) ?
C22 N23 C23 C24 . . . . -178.94(18) ?
N21 C21 C23 N23 . . . . 0.80(19) ?
C27 C21 C23 N23 . . . . -177.40(15) ?
N21 C21 C23 C24 . . . . -179.86(15) ?
C27 C21 C23 C24 . . . . 1.9(3) ?
C25 C24 C23 N23 . . . . 178.11(17) ?
C25 C24 C23 C21 . . . . -1.1(3) ?
C17 C16 C15 C14 . . . . -0.8(3) ?
C19 C16 C15 C14 . . . . 178.29(16) ?
C17 C16 C15 C18 . . . . 177.44(17) ?
C19 C16 C15 C18 . . . . -3.5(2) ?
C16 C15 C14 C13 . . . . 0.5(3) ?
C18 C15 C14 C13 . . . . -177.76(16) ?
N13 C13 C14 C15 . . . . 179.71(17) ?
C11 C13 C14 C15 . . . . 0.3(2) ?
C23 C24 C25 C26 . . . . -1.2(3) ?
C23 C24 C25 C28 . . . . 175.89(17) ?
C27 C26 C25 C24 . . . . 2.7(3) ?
C29 C26 C25 C24 . . . . -176.39(17) ?
C27 C26 C25 C28 . . . . -174.33(17) ?
C29 C26 C25 C28 . . . . 6.6(3) ?
C13 N13 C12 N11 . . . . 0.6(2) ?
C13 N13 C12 C1 . . . . 178.64(17) ?
C11 N11 C12 N13 . . . . -0.9(2) ?
C3 N11 C12 N13 . . . . -172.99(16) ?
C11 N11 C12 C1 . . . . -178.96(16) ?
C3 N11 C12 C1 . . . . 8.9(3) ?
C23 N23 C22 N21 . . . . -1.3(2) ?
C23 N23 C22 C2 . . . . 176.97(16) ?
C21 N21 C22 N23 . . . . 1.9(2) ?
C6 N21 C22 N23 . . . . 172.42(16) ?
C21 N21 C22 C2 . . . . -176.52(16) ?
C6 N21 C22 C2 . . . . -6.0(3) ?
C25 C26 C27 C21 . . . . -1.9(3) ?
C29 C26 C27 C21 . . . . 177.25(16) ?
N21 C21 C27 C26 . . . . -178.11(18) ?
C23 C21 C27 C26 . . . . -0.4(3) ?
N23 C22 C2 C1 . . . . 5.1(3) ?
N21 C22 C2 C1 . . . . -176.72(17) ?
C22 C2 C1 C12 . . . . -176.52(16) ?
N13 C12 C1 C2 . . . . 0.9(3) ?
N11 C12 C1 C2 . . . . 178.73(16) ?
C21 N21 C6 C7 . . . . 83.2(2) ?
C22 N21 C6 C7 . . . . -85.9(2) ?
C11 N11 C3 C4 . . . . -81.9(2) ?
C12 N11 C3 C4 . . . . 89.0(2) ?
N11 C3 C4 C5 . . . . 171.72(15) ?
N21 C6 C7 C8 . . . . -173.22(16) ?

loop_
_cod_related_entry_id
_cod_related_entry_database
_cod_related_entry_code
1 ChemSpider 24744399
